data_1551436
loop_
_publ_author_name
'Ren-Wu Huang'
'Yong-Sheng Wei'
'Xi-Yan Dong'
'Xiao-Hui Wu'
'Chen-Xia Du'
'Shuang-Quan Zang'
'Thomas C. W. Mak'

_publ_section_title
;
 Hypersensitive dual-function luminescence switching of a
 silver-chalcogenolate cluster-based metal-organic framework
;
_journal_name_full 'Nature Chemistry'
_journal_page_first 689
_journal_page_last 697
_journal_paper_doi 10.1038/nchem.2718
_journal_volume 9
_journal_year 2017
_chemical_absolute_configuration ad
_chemical_formula_moiety 'C80 H104 Ag12 F12 N8 O8 S8, 4(C6 H5 F)'
_chemical_formula_sum 'C104 H124 Ag12 F16 N8 O8 S8'
_chemical_formula_weight 3469.02
_space_group_crystal_system tetragonal
_space_group_IT_number 121
_space_group_name_Hall 'I -4 2'
_space_group_name_H-M_alt 'I -4 2 m'
_atom_sites_solution_hydrogens geom
_atom_sites_solution_primary direct
_cell_angle_alpha 90
_cell_angle_beta 90
_cell_angle_gamma 90
_cell_formula_units_Z 2
_cell_length_a 17.3073(6)
_cell_length_b 17.3073(6)
_cell_length_c 20.4745(9)
_cell_measurement_reflns_used 9896
_cell_measurement_temperature 100.1
_cell_measurement_theta_max 27.555
_cell_measurement_theta_min 2.594
_cell_volume 6133.0(4)
_computing_cell_refinement 'SAINT v8.34A (Bruker, 2013)'
_computing_data_reduction 'SAINT v8.34A (Bruker, 2013)'
_computing_molecular_graphics 'Olex2 (Dolomanov et al., 2009)'
_computing_publication_material 'Olex2 (Dolomanov et al., 2009)'
_computing_structure_refinement 'ShelXL (Sheldrick, 2015)'
_computing_structure_solution 'ShelXS (Sheldrick, 2008)'
_diffrn_ambient_temperature 100.1
_diffrn_measured_fraction_theta_full 0.995
_diffrn_measured_fraction_theta_max 0.995
_diffrn_measurement_device_type 'Bruker D8 VENTURE PHOTON'
_diffrn_radiation_type MoK\a
_diffrn_radiation_wavelength 0.71073
_diffrn_reflns_av_R_equivalents 0.0300
_diffrn_reflns_av_unetI/netI 0.0107
_diffrn_reflns_Laue_measured_fraction_full 0.995
_diffrn_reflns_Laue_measured_fraction_max 0.995
_diffrn_reflns_limit_h_max 22
_diffrn_reflns_limit_h_min -22
_diffrn_reflns_limit_k_max 22
_diffrn_reflns_limit_k_min -22
_diffrn_reflns_limit_l_max 26
_diffrn_reflns_limit_l_min -26
_diffrn_reflns_number 81627
_diffrn_reflns_point_group_measured_fraction_full 0.997
_diffrn_reflns_point_group_measured_fraction_max 0.995
_diffrn_reflns_theta_full 25.250
_diffrn_reflns_theta_max 27.562
_diffrn_reflns_theta_min 2.813
_exptl_absorpt_coefficient_mu 2.083
_exptl_absorpt_correction_T_max 0.7456
_exptl_absorpt_correction_T_min 0.5966
_exptl_absorpt_correction_type multi-scan
_exptl_absorpt_process_details
;
SADABS-2014/5 (Bruker,2014/5) was used for absorption correction.
wR2(int) was 0.1029 before and 0.0508 after correction.
The Ratio of minimum to maximum transmission is 0.8002.
The \l/2 correction factor is Not present.
;
_exptl_crystal_colour colourless
_exptl_crystal_colour_primary colourless
_exptl_crystal_density_diffrn 1.879
_exptl_crystal_description block
_exptl_crystal_F_000 3408
_exptl_crystal_size_max 0.18
_exptl_crystal_size_mid 0.17
_exptl_crystal_size_min 0.16
_refine_diff_density_max 0.685
_refine_diff_density_min -0.778
_refine_diff_density_rms 0.092
_refine_ls_abs_structure_details
;
 Flack x determined using 1636 quotients [(I+)-(I-)]/[(I+)+(I-)]
 (Parsons and Flack (2004), Acta Cryst. A60, s61).
;
_refine_ls_abs_structure_Flack -0.026(6)
_refine_ls_extinction_coef .
_refine_ls_extinction_method none
_refine_ls_goodness_of_fit_ref 1.077
_refine_ls_hydrogen_treatment constr
_refine_ls_matrix_type full
_refine_ls_number_parameters 202
_refine_ls_number_reflns 3697
_refine_ls_number_restraints 53
_refine_ls_restrained_S_all 1.137
_refine_ls_R_factor_all 0.0214
_refine_ls_R_factor_gt 0.0206
_refine_ls_shift/su_max 0.001
_refine_ls_shift/su_mean 0.000
_refine_ls_structure_factor_coef Fsqd
_refine_ls_weighting_details
;
 w=1/[\s^2^(Fo^2^)+(0.0326P)^2^+14.9038P]
 where P=(Fo^2^+2Fc^2^)/3
;
_refine_ls_weighting_scheme calc
_refine_ls_wR_factor_gt 0.0559
_refine_ls_wR_factor_ref 0.0566
_reflns_Friedel_coverage 0.829
_reflns_Friedel_fraction_full 0.999
_reflns_Friedel_fraction_max 0.996
_reflns_number_gt 3615
_reflns_number_total 3697
_reflns_threshold_expression 'I > 2\s(I)'
_cod_data_source_file nchem.2718-s19.cif
_cod_data_source_block ag12bpy_fluorobenzene
_cod_original_cell_volume 6133.0(5)
_cod_database_code 1551436
_shelx_space_group_comment
;
The symmetry employed for this shelxl refinement is uniquely defined
by the following loop, which should always be used as a source of
symmetry information in preference to the above space-group names.
They are only intended as comments.
;
_olex2_refinement_description
;
1. Fixed Uiso
 At 1.2 times of:
  All C(H) groups
 At 1.5 times of:
  All C(H,H,H) groups
2. Restrained distances
 C14B-F3B
 1.34 with sigma of 0.02
 C8-F1 \\sim C8-F2 \\sim C8-F1B \\sim C8-F2B
 with sigma of 0.005
 C15B-F3B \\sim F3B-C19B \\sim C19-F3 \\sim F3-C15
 with sigma of 0.01
3. Restrained planarity
 F3B, C14B, C15B, C16B, C17B, C18B, C19B
 with sigma of 0.1
4. Uiso/Uaniso restraints and constraints
Uanis(F2B) \\sim Ueq, Uanis(F2) \\sim Ueq, Uanis(F1) \\sim Ueq, Uanis(F1B)
\\sim Ueq, Uanis(C6) \\sim Ueq, Uanis(C2) \\sim Ueq: with sigma of 0.005 and
sigma for terminal atoms of 0.01
Uiso(F3) = Uiso(C17) = Uiso(C18) = Uiso(C16) = Uiso(C19) = Uiso(C15) = Uiso(C14)
Uiso(C14B) = Uiso(C15B) = Uiso(C19B) = Uiso(F3B) = Uiso(C16B) = Uiso(C18B) =
Uiso(C17B)
5. Others
 Fixed Sof: Ag3(0.25) H3A(0.5) H3B(0.5) H3C(0.5) H5A(0.5) H5B(0.5) H5C(0.5)
 F1(0.25) F2(0.5) F1B(0.25) F2B(0.5) F3(0.3) C17(0.3) H17(0.3) C18(0.3)
 H18(0.3) C19(0.3) H19(0.3) C14(0.3) C15(0.3) H15(0.3) C16(0.3) H16(0.3)
 F3B(0.2) C14B(0.2) C15B(0.2) H15B(0.2) C16B(0.2) H16B(0.2) C17B(0.2) H17B(0.2)
 C18B(0.2) H18B(0.2) C19B(0.2) H19B(0.2)
6.a Aromatic/amide H refined with riding coordinates:
 C9(H9), C10(H10), C12(H12), C13(H13), C17(H17), C18(H18), C19(H19), C15(H15),
 C16(H16), C15B(H15B), C16B(H16B), C17B(H17B), C18B(H18B), C19B(H19B)
6.b Fitted hexagon refined as free rotating group:
 C17(C18,C19,C14,C15,C16), C14B(C15B,C16B,C17B,C18B,C19B)
6.c Idealised Me refined as rotating group:
 C2(H2A,H2B,H2C), C3(H3A,H3B,H3C), C5(H5A,H5B,H5C), C6(H6A,H6B,H6C)
Comments: Disorder over two sites was observed for the trifluoro 
group in the trifluoroacetate anion. The related C-F distances 
were restrained to be similar with "SADI 0.005" or "SADI 0.01", 
and the ADPs for fluorine atoms were restrained with 
"ISOR 0.005". The fluorobenzene can be clearly observed from 
the difference Fourier map; however, severe disorder occurred 
to this residue due to the high symmetry and rotation around 
the benzene centre. To make the model chemically reasonable, 
two entire fluorobenzene groups with fixed occupancies of 0.3 
and 0.2, were modelled according to the charge density. 
The benzene groups were constrained with "AFIX 66", 
and the ADPs for the atoms in the same part were 
constrained to be the same with "EADP" commands.
;

loop_
_space_group_symop_operation_xyz
'x, y, z'
'y, -x, -z'
'-x, -y, z'
'-y, x, -z'
'x, -y, -z'
'-x, y, -z'
'-y, -x, z'
'y, x, z'
'x+1/2, y+1/2, z+1/2'
'y+1/2, -x+1/2, -z+1/2'
'-x+1/2, -y+1/2, z+1/2'
'-y+1/2, x+1/2, -z+1/2'
'x+1/2, -y+1/2, -z+1/2'
'-x+1/2, y+1/2, -z+1/2'
'-y+1/2, -x+1/2, z+1/2'
'y+1/2, x+1/2, z+1/2'

loop_
_atom_site_label
_atom_site_type_symbol
_atom_site_fract_x
_atom_site_fract_y
_atom_site_fract_z
_atom_site_U_iso_or_equiv
_atom_site_adp_type
_atom_site_occupancy
_atom_site_site_symmetry_order
_atom_site_calc_flag
_atom_site_refinement_flags_posn
_atom_site_refinement_flags_adp
_atom_site_refinement_flags_occupancy
_atom_site_disorder_assembly
_atom_site_disorder_group
Ag1 Ag 0.5000 0.5000 0.79837(2) 0.01440(11) Uani 1 4 d S T P . .
Ag2 Ag 0.33912(2) 0.47143(2) 0.83457(2) 0.02308(9) Uani 1 1 d . . . . .
Ag3 Ag 0.5000 0.41682(4) 1.0000 0.01932(15) Uani 0.5 2 d S T P . .
S1 S 0.59901(5) 0.40099(5) 0.80301(7) 0.0181(2) Uani 1 2 d S T P . .
C1 C 0.6244(3) 0.3756(3) 0.7169(3) 0.0289(13) Uani 1 2 d S T P . .
C2 C 0.6080(4) 0.2899(3) 0.7078(3) 0.0465(14) Uani 1 1 d . U . . .
H2A H 0.6357 0.2603 0.7412 0.070 Uiso 1 1 calc GR . . . .
H2B H 0.6253 0.2736 0.6644 0.070 Uiso 1 1 calc GR . . . .
H2C H 0.5523 0.2805 0.7121 0.070 Uiso 1 1 calc GR . . . .
C3 C 0.5774(3) 0.4226(3) 0.6695(4) 0.0423(16) Uani 1 2 d S T P . .
H3A H 0.5240 0.4263 0.6851 0.063 Uiso 0.5 1 calc GR . . A -1
H3B H 0.5780 0.3976 0.6265 0.063 Uiso 0.5 1 calc GR . . A -1
H3C H 0.5995 0.4746 0.6658 0.063 Uiso 0.5 1 calc GR . . A -1
S2 S 0.39896(6) 0.39896(6) 0.92753(6) 0.0222(3) Uani 1 2 d S T P . .
C4 C 0.3308(2) 0.3308(2) 0.9676(3) 0.0270(13) Uani 1 2 d S T P . .
C5 C 0.2874(3) 0.2874(3) 0.9146(3) 0.0356(16) Uani 1 2 d S T P . .
H5A H 0.2665 0.3243 0.8829 0.053 Uiso 0.5 1 calc GR . . B -1
H5B H 0.2449 0.2580 0.9343 0.053 Uiso 0.5 1 calc GR . . B -1
H5C H 0.3227 0.2518 0.8924 0.053 Uiso 0.5 1 calc GR . . B -1
C6 C 0.3759(4) 0.2762(4) 1.0098(4) 0.066(2) Uani 1 1 d . U . . .
H6A H 0.4081 0.2431 0.9822 0.099 Uiso 1 1 calc GR . . . .
H6B H 0.3402 0.2442 1.0352 0.099 Uiso 1 1 calc GR . . . .
H6C H 0.4089 0.3058 1.0396 0.099 Uiso 1 1 calc GR . . . .
O1 O 0.3076(2) 0.3985(3) 0.7361(2) 0.0495(11) Uani 1 1 d . . . . .
C7 C 0.3422(3) 0.3422(3) 0.7155(3) 0.0251(12) Uani 1 2 d S T P C .
C8 C 0.3088(3) 0.3088(3) 0.6521(3) 0.052(2) Uani 1 2 d DS T P . .
F1 F 0.2556(4) 0.2556(4) 0.6676(8) 0.100(5) Uani 0.5 2 d DS TU P C 1
F2 F 0.2618(6) 0.3526(6) 0.6189(5) 0.068(3) Uani 0.5 1 d D U . C 1
F1B F 0.3451(6) 0.3451(6) 0.6032(4) 0.093(4) Uani 0.5 2 d DS TU P C 2
F2B F 0.2378(5) 0.3278(8) 0.6386(8) 0.087(4) Uani 0.5 1 d D U . C 2
N1 N 0.20403(17) 0.48482(19) 0.83416(18) 0.0235(7) Uani 1 1 d . . . . .
C9 C 0.1585(2) 0.4252(2) 0.81607(19) 0.0234(8) Uani 1 1 d . . . . .
H9 H 0.1826 0.3788 0.8020 0.028 Uiso 1 1 calc R . . . .
C10 C 0.0792(2) 0.4282(2) 0.81689(19) 0.0217(8) Uani 1 1 d . . . . .
H10 H 0.0496 0.3842 0.8050 0.026 Uiso 1 1 calc R . . . .
C11 C 0.04271(18) 0.4970(2) 0.83559(18) 0.0187(6) Uani 1 1 d . . . . .
C12 C 0.0893(2) 0.5595(2) 0.8532(2) 0.0214(8) Uani 1 1 d . . . . .
H12 H 0.0669 0.6073 0.8660 0.026 Uiso 1 1 calc R . . . .
C13 C 0.1690(2) 0.5501(2) 0.85180(19) 0.0219(8) Uani 1 1 d . . . . .
H13 H 0.2003 0.5928 0.8641 0.026 Uiso 1 1 calc R . . . .
F3 F 0.3097(7) 0.3970(8) 0.4750(7) 0.065(2) Uiso 0.3 1 d D . . D -1
C17 C 0.1230(8) 0.5447(10) 0.5150(12) 0.065(2) Uiso 0.3 1 d . . . D -1
H17 H 0.0808 0.5786 0.5229 0.077 Uiso 0.3 1 calc R . . D -1
C18 C 0.1967(9) 0.5644(8) 0.5362(9) 0.065(2) Uiso 0.3 1 d G . . D -1
H18 H 0.2049 0.6118 0.5585 0.077 Uiso 0.3 1 calc R . . D -1
C19 C 0.2583(7) 0.5148(8) 0.5246(8) 0.065(2) Uiso 0.3 1 d DG . . D -1
H19 H 0.3087 0.5283 0.5391 0.077 Uiso 0.3 1 calc R . . D -1
C14 C 0.2463(7) 0.4455(9) 0.4919(10) 0.065(2) Uiso 0.3 1 d G . . D -1
C15 C 0.1726(8) 0.4258(9) 0.4707(11) 0.065(2) Uiso 0.3 1 d DG . . D -1
H15 H 0.1644 0.3784 0.4483 0.077 Uiso 0.3 1 calc R . . D -1
C16 C 0.1109(7) 0.4754(11) 0.4822(12) 0.065(2) Uiso 0.3 1 d G . . D -1
H16 H 0.0605 0.4619 0.4678 0.077 Uiso 0.3 1 calc R . . D -1
F3B F 0.0474(10) 0.5257(12) 0.5052(14) 0.078(4) Uiso 0.2 1 d D . . E -2
C14B C 0.1283(10) 0.5124(11) 0.5040(13) 0.078(4) Uiso 0.2 1 d D . . E -2
C15B C 0.1795(12) 0.5701(13) 0.5228(18) 0.078(4) Uiso 0.2 1 d DG . . E -2
H15B H 0.1605 0.6187 0.5373 0.094 Uiso 0.2 1 calc R . . E -2
C16B C 0.2587(11) 0.5568(17) 0.521(2) 0.078(4) Uiso 0.2 1 d G . . E -2
H16B H 0.2937 0.5962 0.5334 0.094 Uiso 0.2 1 calc R . . E -2
C17B C 0.2866(11) 0.4857(18) 0.499(3) 0.078(4) Uiso 0.2 1 d G . . E -2
H17B H 0.3406 0.4766 0.4978 0.094 Uiso 0.2 1 calc R . . E -2
C18B C 0.2353(13) 0.4280(15) 0.481(2) 0.078(4) Uiso 0.2 1 d G . . E -2
H18B H 0.2544 0.3795 0.4661 0.094 Uiso 0.2 1 calc R . . E -2
C19B C 0.1562(13) 0.4414(12) 0.4829(17) 0.078(4) Uiso 0.2 1 d DG . . E -2
H19B H 0.1211 0.4020 0.4700 0.094 Uiso 0.2 1 calc R . . E -2

loop_
_atom_site_aniso_label
_atom_site_aniso_U_11
_atom_site_aniso_U_22
_atom_site_aniso_U_33
_atom_site_aniso_U_23
_atom_site_aniso_U_13
_atom_site_aniso_U_12
Ag1 0.01236(14) 0.01236(14) 0.0185(2) 0.000 0.000 0.00120(19)
Ag2 0.01219(13) 0.02288(14) 0.03417(16) -0.00136(13) -0.00038(12) -0.00187(9)
Ag3 0.0204(3) 0.0153(3) 0.0223(3) 0.000 -0.0083(3) 0.000
S1 0.0167(4) 0.0167(4) 0.0208(6) -0.0034(3) 0.0034(3) 0.0043(5)
C1 0.035(2) 0.035(2) 0.017(3) -0.0063(16) 0.0063(16) 0.007(3)
C2 0.066(4) 0.035(3) 0.039(3) -0.016(2) 0.015(3) 0.008(3)
C3 0.052(3) 0.052(3) 0.023(3) -0.003(2) 0.003(2) 0.018(3)
S2 0.0254(4) 0.0254(4) 0.0159(6) -0.0009(3) -0.0009(3) -0.0096(5)
C4 0.032(2) 0.032(2) 0.018(2) 0.0015(15) 0.0015(15) -0.013(3)
C5 0.039(2) 0.039(2) 0.028(3) -0.0004(16) -0.0004(16) -0.022(3)
C6 0.066(4) 0.070(4) 0.062(4) 0.044(3) -0.033(3) -0.039(3)
O1 0.035(2) 0.064(3) 0.049(2) -0.029(2) -0.0120(18) 0.016(2)
C7 0.0280(18) 0.0280(18) 0.019(2) -0.0003(15) -0.0003(15) -0.007(3)
C8 0.057(3) 0.057(3) 0.040(4) -0.020(3) -0.020(3) 0.011(4)
F1 0.103(6) 0.103(6) 0.094(8) -0.022(5) -0.022(5) -0.055(8)
F2 0.087(7) 0.069(6) 0.048(5) -0.006(4) -0.046(5) 0.006(5)
F1B 0.126(7) 0.126(7) 0.026(4) -0.004(4) -0.004(4) 0.002(9)
F2B 0.059(6) 0.106(9) 0.096(9) -0.041(7) -0.039(6) 0.002(6)
N1 0.0131(13) 0.0272(18) 0.0302(16) -0.0036(15) -0.0035(13) -0.0011(11)
C9 0.0183(18) 0.0216(18) 0.030(2) -0.0025(14) -0.0037(14) 0.0007(15)
C10 0.0184(17) 0.0181(17) 0.029(2) -0.0016(14) -0.0020(14) -0.0028(14)
C11 0.0154(16) 0.0205(16) 0.0202(15) 0.0003(17) -0.0001(13) -0.0020(13)
C12 0.0177(18) 0.0195(18) 0.0269(18) -0.0044(15) 0.0002(14) -0.0002(14)
C13 0.0161(18) 0.0225(19) 0.0273(19) -0.0038(14) -0.0028(14) -0.0031(14)

loop_
_atom_type_symbol
_atom_type_description
_atom_type_scat_dispersion_real
_atom_type_scat_dispersion_imag
_atom_type_scat_source
C C 0.0033 0.0016 'International Tables Vol C Tables 4.2.6.8 and 6.1.1.4'
H H 0.0000 0.0000 'International Tables Vol C Tables 4.2.6.8 and 6.1.1.4'
Ag Ag -0.8971 1.1015 'International Tables Vol C Tables 4.2.6.8 and 6.1.1.4'
F F 0.0171 0.0103 'International Tables Vol C Tables 4.2.6.8 and 6.1.1.4'
N N 0.0061 0.0033 'International Tables Vol C Tables 4.2.6.8 and 6.1.1.4'
O O 0.0106 0.0060 'International Tables Vol C Tables 4.2.6.8 and 6.1.1.4'
S S 0.1246 0.1234 'International Tables Vol C Tables 4.2.6.8 and 6.1.1.4'

loop_
_geom_angle_atom_site_label_1
_geom_angle_atom_site_label_2
_geom_angle_atom_site_label_3
_geom_angle
_geom_angle_site_symmetry_1
_geom_angle_site_symmetry_3
Ag2 Ag1 Ag2 150.63(2) . 3_665
Ag2 Ag1 Ag2 150.63(2) 7_665 8
Ag2 Ag1 Ag2 67.263(12) . 8
Ag2 Ag1 Ag2 104.947(13) . 7_665
Ag2 Ag1 Ag2 67.263(12) 3_665 7_665
Ag2 Ag1 Ag2 104.948(13) 3_665 8
S1 Ag1 Ag2 55.713(11) 3_665 7_665
S1 Ag1 Ag2 122.922(14) 3_665 8
S1 Ag1 Ag2 122.922(14) 3_665 3_665
S1 Ag1 Ag2 122.922(14) . 7_665
S1 Ag1 Ag2 55.712(11) . 8
S1 Ag1 Ag2 55.712(11) 3_665 .
S1 Ag1 Ag2 122.923(14) . .
S1 Ag1 Ag2 55.712(11) . 3_665
S1 Ag1 S1 175.51(7) 3_665 .
Ag1 Ag2 Ag2 56.369(6) . 8
S1 Ag2 Ag1 52.15(3) 3_665 .
S1 Ag2 Ag2 108.48(3) 3_665 8
S2 Ag2 Ag1 83.31(3) . .
S2 Ag2 Ag2 49.70(2) . 8
S2 Ag2 S1 117.07(4) . 3_665
O1 Ag2 Ag1 95.22(11) . .
O1 Ag2 Ag2 78.02(9) . 8
O1 Ag2 S1 109.50(13) . 3_665
O1 Ag2 S2 117.49(11) . .
N1 Ag2 Ag1 158.46(9) . .
N1 Ag2 Ag2 140.66(8) . 8
N1 Ag2 S1 109.46(9) . 3_665
N1 Ag2 S2 117.63(9) . .
N1 Ag2 O1 79.95(13) . .
Ag3 Ag3 Ag3 90.002(1) 4_657 2_567
Ag3 Ag3 Ag3 45.0 4_657 3_665
Ag3 Ag3 Ag3 45.0 2_567 3_665
Ag3 Ag3 S2 128.96(4) 2_567 4_657
Ag3 Ag3 S2 63.90(2) 4_657 4_657
Ag3 Ag3 S2 128.96(4) 4_657 .
Ag3 Ag3 S2 63.90(2) 2_567 .
S2 Ag3 Ag3 97.68(3) . 3_665
S2 Ag3 Ag3 97.68(3) 4_657 3_665
S2 Ag3 S2 164.65(6) . 4_657
Ag1 S1 Ag2 72.14(3) . 3_665
Ag1 S1 Ag2 72.14(3) . 8
Ag2 S1 Ag2 132.02(5) 3_665 8
C1 S1 Ag1 107.2(2) . .
C1 S1 Ag2 110.21(6) . 8
C1 S1 Ag2 110.21(6) . 3_665
C2 C1 S1 107.5(3) . .
C2 C1 S1 107.5(3) 7_665 .
C2 C1 C2 110.4(6) . 7_665
C3 C1 S1 110.8(4) . .
C3 C1 C2 110.3(4) . 7_665
C3 C1 C2 110.3(4) . .
C1 C2 H2A 109.5 . .
C1 C2 H2B 109.5 . .
C1 C2 H2C 109.5 . .
H2A C2 H2B 109.5 . .
H2A C2 H2C 109.5 . .
H2B C2 H2C 109.5 . .
C1 C3 H3A 109.5 . .
C1 C3 H3B 109.5 . .
C1 C3 H3C 109.5 . .
H3A C3 H3B 109.5 . .
H3A C3 H3C 109.5 . .
H3B C3 H3C 109.5 . .
Ag2 S2 Ag2 80.59(4) 8 .
Ag3 S2 Ag2 137.14(6) . .
Ag3 S2 Ag2 137.15(6) 2_567 8
Ag3 S2 Ag2 99.44(3) 2_567 .
Ag3 S2 Ag2 99.44(3) . 8
Ag3 S2 Ag3 52.20(4) 2_567 .
C4 S2 Ag2 113.01(13) . .
C4 S2 Ag2 113.01(13) . 8
C4 S2 Ag3 106.35(17) . .
C4 S2 Ag3 106.34(17) . 2_567
C5 C4 S2 108.2(4) . .
C6 C4 S2 108.9(4) . .
C6 C4 S2 108.9(4) 8 .
C6 C4 C5 111.0(4) 8 .
C6 C4 C5 111.0(4) . .
C6 C4 C6 108.9(8) . 8
C4 C5 H5A 109.5 . .
C4 C5 H5B 109.5 . .
C4 C5 H5C 109.5 . .
H5A C5 H5B 109.5 . .
H5A C5 H5C 109.5 . .
H5B C5 H5C 109.5 . .
C4 C6 H6A 109.5 . .
C4 C6 H6B 109.5 . .
C4 C6 H6C 109.5 . .
H6A C6 H6B 109.5 . .
H6A C6 H6C 109.5 . .
H6B C6 H6C 109.5 . .
C7 O1 Ag2 126.2(3) . .
O1 C7 O1 131.6(6) . 8
O1 C7 C8 114.2(3) . .
O1 C7 C8 114.2(3) 8 .
F1 C8 C7 108.5(8) . .
F2 C8 C7 117.2(6) 8 .
F2 C8 C7 117.2(6) . .
F2 C8 F1 95.4(8) . .
F2 C8 F1 95.4(8) 8 .
F2 C8 F2 117.1(13) . 8
F1B C8 C7 106.3(7) . .
F2B C8 C7 116.1(7) 8 .
F2B C8 C7 116.1(7) . .
F2B C8 F1B 99.5(9) 8 .
F2B C8 F1B 99.5(9) . .
F2B C8 F2B 115.6(14) 8 .
C9 N1 Ag2 120.4(3) . .
C13 N1 Ag2 122.4(2) . .
C13 N1 C9 117.2(3) . .
N1 C9 H9 118.3 . .
N1 C9 C10 123.5(4) . .
C10 C9 H9 118.3 . .
C9 C10 H10 120.5 . .
C9 C10 C11 119.1(4) . .
C11 C10 H10 120.5 . .
C10 C11 C11 120.6(4) . 3_565
C12 C11 C10 117.9(3) . .
C12 C11 C11 121.5(4) . 3_565
C11 C12 H12 120.7 . .
C13 C12 C11 118.5(4) . .
C13 C12 H12 120.7 . .
N1 C13 C12 123.8(4) . .
N1 C13 H13 118.1 . .
C12 C13 H13 118.1 . .
C18 C17 H17 120.0 . .
C18 C17 C16 120.0 . .
C16 C17 H17 120.0 . .
C17 C18 H18 120.0 . .
C19 C18 C17 120.0 . .
C19 C18 H18 120.0 . .
C18 C19 H19 120.0 . .
C18 C19 C14 120.0 . .
C14 C19 H19 120.0 . .
C19 C14 F3 120.6(5) . .
C15 C14 F3 119.2(5) . .
C15 C14 C19 120.0 . .
C14 C15 H15 120.0 . .
C14 C15 C16 120.0 . .
C16 C15 H15 120.0 . .
C17 C16 H16 120.0 . .
C15 C16 C17 120.0 . .
C15 C16 H16 120.0 . .
C15B C14B F3B 120.6(6) . .
C15B C14B C19B 120.0 . .
C19B C14B F3B 119.4(6) . .
C14B C15B H15B 120.0 . .
C14B C15B C16B 120.0 . .
C16B C15B H15B 120.0 . .
C15B C16B H16B 120.0 . .
C15B C16B C17B 120.0 . .
C17B C16B H16B 120.0 . .
C16B C17B H17B 120.0 . .
C18B C17B C16B 120.0 . .
C18B C17B H17B 120.0 . .
C17B C18B H18B 120.0 . .
C17B C18B C19B 120.0 . .
C19B C18B H18B 120.0 . .
C14B C19B H19B 120.0 . .
C18B C19B C14B 120.0 . .
C18B C19B H19B 120.0 . .

loop_
_geom_bond_atom_site_label_1
_geom_bond_atom_site_label_2
_geom_bond_distance
_geom_bond_site_symmetry_2
Ag1 Ag2 2.9234(3) .
Ag1 Ag2 2.9235(3) 8
Ag1 Ag2 2.9235(3) 7_665
Ag1 Ag2 2.9235(3) 3_665
Ag1 S1 2.4253(13) .
Ag1 S1 2.4252(13) 3_665
Ag2 Ag2 3.2383(6) 8
Ag2 S1 2.5377(6) 3_665
Ag2 S2 2.5036(11) .
Ag2 O1 2.440(4) .
Ag2 N1 2.350(3) .
Ag3 Ag3 2.8794(15) 3_665
Ag3 Ag3 2.0361(11) 4_657
Ag3 Ag3 2.0361(10) 2_567
Ag3 S2 2.3143(12) 4_657
Ag3 S2 2.3142(12) .
S1 Ag2 2.5377(6) 8
S1 Ag2 2.5377(6) 3_665
S1 C1 1.869(6) .
C1 C2 1.522(6) 7_665
C1 C2 1.522(6) .
C1 C3 1.506(10) .
C2 H2A 0.9800 .
C2 H2B 0.9800 .
C2 H2C 0.9800 .
C3 H3A 0.9800 .
C3 H3B 0.9800 .
C3 H3C 0.9800 .
S2 Ag2 2.5035(11) 8
S2 Ag3 2.3142(12) 2_567
S2 C4 1.859(6) .
C4 C5 1.518(8) .
C4 C6 1.499(7) .
C4 C6 1.499(7) 8
C5 H5A 0.9800 .
C5 H5B 0.9800 .
C5 H5C 0.9800 .
C6 H6A 0.9800 .
C6 H6B 0.9800 .
C6 H6C 0.9800 .
O1 C7 1.220(4) .
C7 O1 1.220(4) 8
C7 C8 1.533(9) .
C8 F1 1.341(7) .
C8 F2 1.303(6) .
C8 F2 1.303(6) 8
C8 F1B 1.339(7) .
C8 F2B 1.303(6) 8
C8 F2B 1.303(6) .
N1 C9 1.349(5) .
N1 C13 1.333(5) .
C9 H9 0.9500 .
C9 C10 1.373(6) .
C10 H10 0.9500 .
C10 C11 1.402(5) .
C11 C11 1.482(6) 3_565
C11 C12 1.396(5) .
C12 H12 0.9500 .
C12 C13 1.390(5) .
C13 H13 0.9500 .
F3 C14 1.424(16) .
C17 H17 0.9500 .
C17 C18 1.3900 .
C17 C16 1.3900 .
C18 H18 0.9500 .
C18 C19 1.3900 .
C19 H19 0.9500 .
C19 C14 1.3900 .
C14 C15 1.3900 .
C15 H15 0.9500 .
C15 C16 1.3900 .
C16 H16 0.9500 .
F3B C14B 1.418(16) .
C14B C15B 1.3900 .
C14B C19B 1.3900 .
C15B H15B 0.9500 .
C15B C16B 1.3900 .
C16B H16B 0.9500 .
C16B C17B 1.3900 .
C17B H17B 0.9500 .
C17B C18B 1.3900 .
C18B H18B 0.9500 .
C18B C19B 1.3900 .
C19B H19B 0.9500 .

loop_
_geom_torsion_atom_site_label_1
_geom_torsion_atom_site_label_2
_geom_torsion_atom_site_label_3
_geom_torsion_atom_site_label_4
_geom_torsion
_geom_torsion_site_symmetry_1
_geom_torsion_site_symmetry_2
_geom_torsion_site_symmetry_3
_geom_torsion_site_symmetry_4
Ag1 S1 C1 C2 -120.6(4) . . . .
Ag1 S1 C1 C2 120.6(4) . . . 7_665
Ag1 S1 C1 C3 0.000(2) . . . .
Ag2 S1 C1 C2 -43.8(5) 8 . . .
Ag2 S1 C1 C2 -162.6(3) 8 . . 7_665
Ag2 S1 C1 C2 162.6(3) 3_665 . . .
Ag2 S1 C1 C2 43.8(5) 3_665 . . 7_665
Ag2 S1 C1 C3 -76.80(9) 3_665 . . .
Ag2 S1 C1 C3 76.80(9) 8 . . .
Ag2 S2 C4 C5 -44.64(6) 8 . . .
Ag2 S2 C4 C5 44.64(6) . . . .
Ag2 S2 C4 C6 -76.1(5) . . . 8
Ag2 S2 C4 C6 165.3(4) . . . .
Ag2 S2 C4 C6 -165.3(4) 8 . . 8
Ag2 S2 C4 C6 76.1(5) 8 . . .
Ag2 O1 C7 O1 0.2(12) . . . 8
Ag2 O1 C7 C8 -179.8(4) . . . .
Ag2 N1 C9 C10 177.6(3) . . . .
Ag2 N1 C13 C12 -178.8(3) . . . .
Ag3 S2 C4 C5 152.71(3) 2_567 . . .
Ag3 S2 C4 C5 -152.71(3) . . . .
Ag3 S2 C4 C6 -32.0(5) . . . .
Ag3 S2 C4 C6 32.0(5) 2_567 . . 8
Ag3 S2 C4 C6 -86.6(4) 2_567 . . .
Ag3 S2 C4 C6 86.6(4) . . . 8
O1 C7 C8 F1 -90.0(5) . . . .
O1 C7 C8 F1 90.0(5) 8 . . .
O1 C7 C8 F2 -163.6(9) 8 . . .
O1 C7 C8 F2 163.6(9) . . . 8
O1 C7 C8 F2 16.4(11) . . . .
O1 C7 C8 F2 -16.4(11) 8 . . 8
O1 C7 C8 F1B 90.0(5) . . . .
O1 C7 C8 F1B -90.0(5) 8 . . .
O1 C7 C8 F2B 19.6(12) 8 . . 8
O1 C7 C8 F2B -160.5(10) . . . 8
O1 C7 C8 F2B -19.6(12) . . . .
O1 C7 C8 F2B 160.5(10) 8 . . .
N1 C9 C10 C11 1.9(6) . . . .
C9 N1 C13 C12 0.8(6) . . . .
C9 C10 C11 C11 178.6(3) . . . 3_565
C9 C10 C11 C12 -0.6(6) . . . .
C10 C11 C12 C13 -0.4(6) . . . .
C11 C11 C12 C13 -179.6(3) 3_565 . . .
C11 C12 C13 N1 0.3(6) . . . .
C13 N1 C9 C10 -2.0(6) . . . .
F3 C14 C15 C16 -174.9(19) . . . .
C17 C18 C19 C14 0.0 . . . .
C18 C17 C16 C15 0.0 . . . .
C18 C19 C14 F3 174.9(19) . . . .
C18 C19 C14 C15 0.0 . . . .
C19 C14 C15 C16 0.0 . . . .
C14 C15 C16 C17 0.0 . . . .
C16 C17 C18 C19 0.0 . . . .
F3B C14B C15B C16B -179.0(12) . . . .
F3B C14B C19B C18B 179.0(12) . . . .
C14B C15B C16B C17B 0.0 . . . .
C15B C14B C19B C18B 0.0 . . . .
C15B C16B C17B C18B 0.0 . . . .
C16B C17B C18B C19B 0.0 . . . .
C17B C18B C19B C14B 0.0 . . . .
C19B C14B C15B C16B 0.0 . . . .
